data_2221832
loop_
_publ_author_name
'Gowda, B. Thimme'
'Foro, Sabine'
'Terao, Hiromitsu'
'Fuess, Hartmut'

_publ_section_title
;
 2-Chloro-<i>N</i>-(3,5-dimethylphenyl)acetamide
;
_journal_coeditor_code TK2414
_journal_issue 5
_journal_name_full 'Acta Crystallographica Section E'
_journal_page_first o1040
_journal_paper_doi 10.1107/S160053680901304X
_journal_volume 65
_journal_year 2009
_chemical_formula_iupac 'C10 H12 Cl N O'
_chemical_formula_moiety 'C10 H12 Cl N O'
_chemical_formula_sum 'C10 H12 Cl N O'
_chemical_formula_weight 197.66
_chemical_name_systematic
;
2-Chloro-<i>N</i>-(3,5-dimethylphenyl)acetamide
;
_space_group_IT_number 33
_symmetry_cell_setting orthorhombic
_symmetry_space_group_name_Hall 'P 2c -2n'
_symmetry_space_group_name_H-M 'P n a 21'
_atom_sites_solution_hydrogens geom
_atom_sites_solution_primary direct
_atom_sites_solution_secondary difmap
_audit_creation_method SHELXL-97
_cell_angle_alpha 90
_cell_angle_beta 90
_cell_angle_gamma 90
_cell_formula_units_Z 16
_cell_length_a 25.97700(10)
_cell_length_b 9.7698(4)
_cell_length_c 16.0578(7)
_cell_measurement_reflns_used 7291
_cell_measurement_temperature 299(2)
_cell_measurement_theta_max 27.9
_cell_measurement_theta_min 2.4
_cell_volume 4075.3(2)
_computing_cell_refinement
;
CrysAlis RED (Oxford Diffraction, 2007)
;
_computing_data_collection
;
CrysAlis CCD (Oxford Diffraction, 2004)
;
_computing_data_reduction
;
CrysAlis RED (Oxford Diffraction, 2007)
;
_computing_molecular_graphics 'PLATON (Spek, 2009)'
_computing_publication_material 'SHELXL97 (Sheldrick, 2008)'
_computing_structure_refinement 'SHELXL97 (Sheldrick, 2008)'
_computing_structure_solution 'SHELXS97 (Sheldrick, 2008)'
_diffrn_ambient_temperature 299(2)
_diffrn_measured_fraction_theta_full 0.999
_diffrn_measured_fraction_theta_max 0.999
_diffrn_measurement_device_type
;
Oxford Diffraction Xcalibur diffractometer
with a Sapphire CCD detector
;
_diffrn_measurement_method
;
Rotation method data acquisition using \w and \f
;
_diffrn_radiation_monochromator graphite
_diffrn_radiation_source 'fine-focus sealed tube'
_diffrn_radiation_type MoK\a
_diffrn_radiation_wavelength 0.71073
_diffrn_reflns_av_R_equivalents 0.021
_diffrn_reflns_av_sigmaI/netI 0.014
_diffrn_reflns_limit_h_max 31
_diffrn_reflns_limit_h_min -22
_diffrn_reflns_limit_k_max 11
_diffrn_reflns_limit_k_min -11
_diffrn_reflns_limit_l_max 19
_diffrn_reflns_limit_l_min -19
_diffrn_reflns_number 27845
_diffrn_reflns_theta_full 25.4
_diffrn_reflns_theta_max 25.4
_diffrn_reflns_theta_min 2.4
_diffrn_standards_decay_% 0
_exptl_absorpt_coefficient_mu 0.335
_exptl_absorpt_correction_T_max 0.906
_exptl_absorpt_correction_T_min 0.8640
_exptl_absorpt_correction_type multi-scan
_exptl_absorpt_process_details '(CrysAlis RED; Oxford Diffraction, 2007)'
_exptl_crystal_colour colourless
_exptl_crystal_density_diffrn 1.289
_exptl_crystal_density_method 'not measured'
_exptl_crystal_description prism
_exptl_crystal_F_000 1664
_exptl_crystal_size_max 0.45
_exptl_crystal_size_mid 0.42
_exptl_crystal_size_min 0.30
_refine_diff_density_max 0.53
_refine_diff_density_min -0.20
_refine_ls_extinction_method none
_refine_ls_goodness_of_fit_ref 1.04
_refine_ls_hydrogen_treatment constr
_refine_ls_matrix_type full
_refine_ls_number_parameters 478
_refine_ls_number_reflns 7450
_refine_ls_number_restraints 1
_refine_ls_restrained_S_all 1.04
_refine_ls_R_factor_all 0.076
_refine_ls_R_factor_gt 0.050
_refine_ls_shift/su_max 0.041
_refine_ls_shift/su_mean 0.006
_refine_ls_structure_factor_coef Fsqd
_refine_ls_weighting_details 'calc w=1/[\s^2^(Fo^2^)+(0.0756P)^2^+2.0227P] where P=(Fo^2^+2Fc^2^)/3'
_refine_ls_weighting_scheme calc
_refine_ls_wR_factor_gt 0.146
_refine_ls_wR_factor_ref 0.164
_reflns_number_gt 4868
_reflns_number_total 7450
_reflns_threshold_expression I>2\s(I)
_cod_data_source_file tk2414.cif
_cod_data_source_block I
_cod_original_cell_volume 4075.3(3)
_cod_database_code 2221832
_cod_database_fobs_code 2221832

loop_
_symmetry_equiv_pos_as_xyz
'x, y, z'
'-x, -y, z+1/2'
'-x+1/2, y+1/2, z+1/2'
'x+1/2, -y+1/2, z'

loop_
_atom_site_type_symbol
_atom_site_label
_atom_site_fract_x
_atom_site_fract_y
_atom_site_fract_z
_atom_site_U_iso_or_equiv
_atom_site_adp_type
_atom_site_calc_flag
_atom_site_refinement_flags
_atom_site_occupancy
_atom_site_disorder_assembly
_atom_site_disorder_group
Cl Cl1 0.02134(6) 0.25677(12) 0.66479(8) 0.0671(5) Uani d . 1 . .
O O1 0.06503(10) 0.0729(2) 0.5120(2) 0.0537(7) Uani d . 1 . .
N N1 0.09129(12) 0.2887(3) 0.4815(2) 0.0441(8) Uani d . 1 . .
H H1N 0.0825 0.3731 0.4867 0.053 Uiso calc R 1 . .
C C1 0.13883(16) 0.2643(4) 0.4388(3) 0.0380(11) Uani d . 1 . .
C C2 0.16416(16) 0.3814(4) 0.4133(3) 0.0442(10) Uani d . 1 . .
H H2 0.1508 0.4672 0.4260 0.053 Uiso calc R 1 . .
C C3 0.21023(17) 0.3698(4) 0.3679(3) 0.0474(10) Uani d . 1 . .
C C4 0.22853(18) 0.2446(4) 0.3479(4) 0.0517(14) Uani d . 1 . .
H H4 0.2583 0.2380 0.3160 0.062 Uiso calc R 1 . .
C C5 0.20462(16) 0.1281(4) 0.3733(3) 0.0490(11) Uani d . 1 . .
C C6 0.15811(15) 0.1369(4) 0.4183(3) 0.0430(10) Uani d . 1 . .
H H6 0.1406 0.0579 0.4339 0.052 Uiso calc R 1 . .
C C7 0.05941(15) 0.1988(3) 0.5138(3) 0.0437(9) Uani d . 1 . .
C C8 0.01308(17) 0.2590(3) 0.5560(3) 0.0366(11) Uani d . 1 . .
H H8A -0.0173 0.2066 0.5412 0.044 Uiso calc R 1 . .
H H8B 0.0081 0.3524 0.5372 0.044 Uiso calc R 1 . .
C C9 0.2371(2) 0.5040(5) 0.3424(4) 0.0793(17) Uani d . 1 . .
H H9A 0.2535 0.5438 0.3902 0.095 Uiso calc R 1 . .
H H9B 0.2120 0.5667 0.3206 0.095 Uiso calc R 1 . .
H H9C 0.2625 0.4850 0.3006 0.095 Uiso calc R 1 . .
C C10 0.22586(19) -0.0168(5) 0.3544(4) 0.0706(15) Uani d . 1 . .
H H10A 0.2395 -0.0561 0.4046 0.085 Uiso calc R 1 . .
H H10B 0.2526 -0.0104 0.3134 0.085 Uiso calc R 1 . .
H H10C 0.1986 -0.0736 0.3336 0.085 Uiso calc R 1 . .
Cl Cl2 0.27157(5) 0.24330(13) 0.66707(8) 0.0662(5) Uani d . 1 . .
O O2 0.31648(10) 0.0778(2) 0.5114(3) 0.0517(8) Uani d . 1 . .
N N2 0.34182(11) 0.2954(3) 0.4823(2) 0.0370(8) Uani d . 1 . .
H H2N 0.3325 0.3792 0.4891 0.044 Uiso calc R 1 . .
C C11 0.38852(15) 0.2759(4) 0.4382(3) 0.0332(10) Uani d . 1 . .
C C12 0.41393(15) 0.3947(4) 0.4151(3) 0.0412(9) Uani d . 1 . .
H H12 0.4006 0.4796 0.4300 0.049 Uiso calc R 1 . .
C C13 0.45959(17) 0.3868(4) 0.3693(3) 0.0487(10) Uani d . 1 . .
C C14 0.47836(19) 0.2619(4) 0.3459(4) 0.0531(14) Uani d . 1 . .
H H14 0.5083 0.2569 0.3143 0.064 Uiso calc R 1 . .
C C15 0.45357(15) 0.1443(4) 0.3686(3) 0.0429(10) Uani d . 1 . .
C C16 0.40740(15) 0.1502(4) 0.4143(3) 0.0422(10) Uani d . 1 . .
H H16 0.3899 0.0704 0.4282 0.051 Uiso calc R 1 . .
C C17 0.31025(13) 0.2014(3) 0.5149(3) 0.0354(9) Uani d . 1 . .
C C18 0.26418(17) 0.2609(3) 0.5580(3) 0.0389(12) Uani d . 1 . .
H H18A 0.2333 0.2136 0.5400 0.047 Uiso calc R 1 . .
H H18B 0.2607 0.3569 0.5437 0.047 Uiso calc R 1 . .
C C19 0.48651(18) 0.5228(5) 0.3457(4) 0.0703(15) Uani d . 1 . .
H H19A 0.5033 0.5601 0.3939 0.084 Uiso calc R 1 . .
H H19B 0.4614 0.5867 0.3256 0.084 Uiso calc R 1 . .
H H19C 0.5116 0.5058 0.3030 0.084 Uiso calc R 1 . .
C C20 0.47403(19) 0.0020(5) 0.3456(4) 0.0737(16) Uani d . 1 . .
H H20A 0.4897 -0.0392 0.3936 0.088 Uiso calc R 1 . .
H H20B 0.4992 0.0104 0.3021 0.088 Uiso calc R 1 . .
H H20C 0.4461 -0.0543 0.3267 0.088 Uiso calc R 1 . .
Cl Cl3 0.14541(5) 0.25313(12) -0.12686(8) 0.0661(5) Uani d . 1 . .
O O3 0.19027(10) 0.0786(2) 0.0264(3) 0.0508(8) Uani d . 1 . .
N N3 0.21661(12) 0.2938(3) 0.0580(2) 0.0405(8) Uani d . 1 . .
H H3N 0.2081 0.3780 0.0510 0.049 Uiso calc R 1 . .
C C21 0.26230(16) 0.2724(4) 0.1032(3) 0.0392(11) Uani d . 1 . .
C C22 0.29014(16) 0.3888(4) 0.1253(3) 0.0417(10) Uani d . 1 . .
H H22 0.2773 0.4742 0.1104 0.050 Uiso calc R 1 . .
C C23 0.33499(16) 0.3822(4) 0.1676(3) 0.0460(11) Uani d . 1 . .
C C24 0.35436(17) 0.2513(4) 0.1881(4) 0.0460(12) Uani d . 1 . .
H H24 0.3855 0.2445 0.2165 0.055 Uiso calc R 1 . .
C C25 0.32768(16) 0.1304(4) 0.1665(3) 0.0485(11) Uani d . 1 . .
C C26 0.28151(15) 0.1437(4) 0.1241(3) 0.0428(10) Uani d . 1 . .
H H26 0.2631 0.0658 0.1094 0.051 Uiso calc R 1 . .
C C27 0.18431(13) 0.2016(3) 0.0241(3) 0.0347(9) Uani d . 1 . .
C C28 0.13749(17) 0.2653(4) -0.0172(3) 0.0431(13) Uani d . 1 . .
H H28A 0.1343 0.3605 -0.0008 0.052 Uiso calc R 1 . .
H H28B 0.1065 0.2173 -0.0001 0.052 Uiso calc R 1 . .
C C29 0.36440(18) 0.5045(5) 0.1930(4) 0.0651(14) Uani d . 1 . .
H H29A 0.3620 0.5157 0.2523 0.078 Uiso calc R 1 . .
H H29B 0.3505 0.5839 0.1659 0.078 Uiso calc R 1 . .
H H29C 0.3998 0.4935 0.1774 0.078 Uiso calc R 1 . .
C C30 0.34979(18) -0.0028(5) 0.1894(4) 0.0693(15) Uani d . 1 . .
H H30A 0.3442 -0.0192 0.2477 0.083 Uiso calc R 1 . .
H H30B 0.3861 -0.0024 0.1782 0.083 Uiso calc R 1 . .
H H30C 0.3336 -0.0737 0.1575 0.083 Uiso calc R 1 . .
Cl Cl4 -0.10462(5) 0.26428(12) -0.12784(7) 0.0655(4) Uani d . 1 . .
O O4 -0.05838(10) 0.4286(2) 0.0272(2) 0.0571(8) Uani d . 1 . .
N N4 -0.03326(12) 0.2113(3) 0.0574(2) 0.0445(8) Uani d . 1 . .
H H4N -0.0418 0.1274 0.0491 0.053 Uiso calc R 1 . .
C C31 0.01203(16) 0.2306(4) 0.1042(3) 0.0386(11) Uani d . 1 . .
C C32 0.03858(16) 0.1116(3) 0.1258(3) 0.0425(10) Uani d . 1 . .
H H32 0.0248 0.0276 0.1100 0.051 Uiso calc R 1 . .
C C33 0.08350(16) 0.1130(4) 0.1687(3) 0.0453(10) Uani d . 1 . .
C C34 0.10421(17) 0.2418(4) 0.1895(4) 0.0451(12) Uani d . 1 . .
H H34 0.1352 0.2461 0.2185 0.054 Uiso calc R 1 . .
C C35 0.07887(16) 0.3651(4) 0.1673(3) 0.0461(11) Uani d . 1 . .
C C36 0.03352(15) 0.3570(4) 0.1245(3) 0.0417(9) Uani d . 1 . .
H H36 0.0168 0.4369 0.1086 0.050 Uiso calc R 1 . .
C C37 -0.06507(14) 0.3041(3) 0.0239(3) 0.0431(9) Uani d . 1 . .
C C38 -0.11124(18) 0.2462(4) -0.0188(4) 0.0482(14) Uani d . 1 . .
H H38A -0.1419 0.2938 -0.0002 0.058 Uiso calc R 1 . .
H H38B -0.1149 0.1502 -0.0047 0.058 Uiso calc R 1 . .
C C39 0.11117(17) -0.0117(5) 0.1926(4) 0.0660(14) Uani d . 1 . .
H H39A 0.0964 -0.0889 0.1644 0.079 Uiso calc R 1 . .
H H39B 0.1084 -0.0248 0.2517 0.079 Uiso calc R 1 . .
H H39C 0.1468 -0.0031 0.1775 0.079 Uiso calc R 1 . .
C C40 0.10289(16) 0.4969(4) 0.1907(4) 0.0637(14) Uani d . 1 . .
H H40A 0.1392 0.4930 0.1799 0.076 Uiso calc R 1 . .
H H40B 0.0972 0.5140 0.2488 0.076 Uiso calc R 1 . .
H H40C 0.0878 0.5694 0.1585 0.076 Uiso calc R 1 . .

loop_
_atom_site_aniso_label
_atom_site_aniso_U_11
_atom_site_aniso_U_22
_atom_site_aniso_U_33
_atom_site_aniso_U_12
_atom_site_aniso_U_13
_atom_site_aniso_U_23
Cl1 0.0814(11) 0.0752(9) 0.0446(10) 0.0129(6) 0.0047(8) -0.0048(5)
O1 0.0556(16) 0.0297(11) 0.076(2) 0.0029(10) 0.0151(15) -0.0013(14)
N1 0.0427(18) 0.0332(15) 0.056(2) 0.0030(14) 0.0042(16) 0.0020(16)
C1 0.036(2) 0.043(2) 0.035(3) 0.0020(15) 0.004(2) -0.0045(16)
C2 0.048(2) 0.042(2) 0.043(3) 0.0026(17) 0.005(2) 0.0010(18)
C3 0.043(2) 0.060(2) 0.039(2) -0.0051(19) 0.008(2) 0.011(2)
C4 0.039(3) 0.074(3) 0.042(3) -0.0030(19) 0.007(2) -0.007(2)
C5 0.045(3) 0.057(2) 0.046(3) 0.011(2) 0.000(2) -0.016(2)
C6 0.038(2) 0.042(2) 0.049(2) -0.0028(16) 0.002(2) -0.0036(19)
C7 0.058(2) 0.0292(17) 0.044(2) 0.0024(16) -0.003(2) 0.0017(17)
C8 0.040(3) 0.0286(18) 0.041(3) 0.0029(14) 0.007(2) 0.0000(14)
C9 0.075(3) 0.080(3) 0.082(4) -0.028(3) 0.015(3) 0.018(3)
C10 0.063(3) 0.062(3) 0.086(4) 0.009(2) 0.014(3) -0.020(3)
Cl2 0.0789(11) 0.0734(8) 0.0463(11) 0.0040(6) 0.0062(8) -0.0082(6)
O2 0.0581(18) 0.0239(12) 0.073(2) 0.0009(10) 0.0153(16) 0.0023(15)
N2 0.0368(18) 0.0249(14) 0.049(2) 0.0074(13) 0.0089(16) 0.0004(15)
C11 0.035(2) 0.0337(17) 0.030(2) -0.0054(16) 0.0045(19) -0.0030(19)
C12 0.043(2) 0.0389(19) 0.042(2) -0.0022(16) 0.005(2) 0.0033(19)
C13 0.047(2) 0.062(2) 0.037(2) -0.009(2) 0.006(2) 0.012(2)
C14 0.046(3) 0.076(3) 0.037(3) -0.001(2) 0.010(2) 0.006(2)
C15 0.042(2) 0.048(2) 0.039(2) 0.0080(18) 0.005(2) -0.012(2)
C16 0.045(2) 0.0350(19) 0.046(2) 0.0002(18) 0.008(2) -0.001(2)
C17 0.033(2) 0.0329(18) 0.040(2) 0.0041(15) 0.0011(19) 0.004(2)
C18 0.048(3) 0.0302(19) 0.038(3) 0.0001(15) 0.008(2) 0.0064(16)
C19 0.064(3) 0.064(3) 0.082(4) -0.028(2) 0.013(3) 0.025(3)
C20 0.059(3) 0.078(3) 0.084(4) 0.012(2) 0.020(3) -0.020(3)
Cl3 0.0835(11) 0.0721(8) 0.0427(9) 0.0096(6) -0.0094(8) 0.0089(5)
O3 0.0581(18) 0.0260(13) 0.068(2) -0.0002(11) -0.0152(16) 0.0001(15)
N3 0.043(2) 0.0245(14) 0.054(2) -0.0015(14) -0.0095(17) 0.0031(16)
C21 0.039(3) 0.037(2) 0.042(3) 0.0033(17) 0.004(2) -0.0036(19)
C22 0.046(2) 0.0318(19) 0.048(3) 0.0019(16) -0.001(2) -0.0038(19)
C23 0.046(2) 0.047(2) 0.045(3) -0.0093(18) 0.006(2) -0.006(2)
C24 0.035(3) 0.067(3) 0.035(3) -0.0035(18) -0.003(2) 0.0056(16)
C25 0.042(2) 0.052(2) 0.051(3) 0.0017(19) 0.002(2) 0.006(2)
C26 0.042(2) 0.036(2) 0.051(3) -0.0012(17) -0.002(2) 0.004(2)
C27 0.036(2) 0.0241(17) 0.044(2) -0.0050(15) -0.0027(19) 0.0051(19)
C28 0.039(3) 0.0334(19) 0.057(4) 0.0014(15) -0.006(2) -0.0026(19)
C29 0.064(3) 0.069(3) 0.062(3) -0.007(2) -0.011(3) -0.016(3)
C30 0.060(3) 0.062(3) 0.086(4) 0.011(2) -0.008(3) 0.028(3)
Cl4 0.0838(11) 0.0709(8) 0.0418(9) -0.0003(6) -0.0079(8) -0.0071(7)
O4 0.0615(17) 0.0299(12) 0.080(2) -0.0013(11) -0.0212(16) 0.0020(14)
N4 0.0435(19) 0.0326(15) 0.058(2) 0.0063(14) -0.0085(16) 0.0005(16)
C31 0.031(2) 0.0413(19) 0.043(3) -0.0044(16) 0.0005(19) 0.0042(18)
C32 0.048(2) 0.0290(17) 0.050(2) 0.0006(16) 0.002(2) 0.0017(17)
C33 0.045(2) 0.046(2) 0.046(3) 0.0091(17) 0.004(2) 0.0091(19)
C34 0.037(3) 0.061(3) 0.038(3) 0.0042(17) -0.004(2) -0.0050(17)
C35 0.048(2) 0.048(2) 0.043(3) -0.0026(18) 0.007(2) -0.005(2)
C36 0.043(2) 0.0360(19) 0.046(2) 0.0040(17) 0.002(2) -0.0038(19)
C37 0.054(2) 0.0293(17) 0.046(2) 0.0011(16) -0.004(2) -0.0017(17)
C38 0.046(3) 0.041(2) 0.058(4) -0.0049(15) -0.007(3) 0.0045(18)
C39 0.055(3) 0.067(3) 0.076(4) 0.012(2) -0.005(3) 0.021(3)
C40 0.059(3) 0.055(3) 0.077(3) -0.012(2) -0.006(3) -0.023(2)

loop_
_atom_type_symbol
_atom_type_description
_atom_type_scat_dispersion_real
_atom_type_scat_dispersion_imag
_atom_type_scat_source
C C 0.0033 0.0016 'International Tables Vol C Tables 4.2.6.8 and 6.1.1.4'
H H 0.0000 0.0000 'International Tables Vol C Tables 4.2.6.8 and 6.1.1.4'
Cl Cl 0.1484 0.1585 'International Tables Vol C Tables 4.2.6.8 and 6.1.1.4'
N N 0.0061 0.0033 'International Tables Vol C Tables 4.2.6.8 and 6.1.1.4'
O O 0.0106 0.0060 'International Tables Vol C Tables 4.2.6.8 and 6.1.1.4'

loop_
_geom_angle_atom_site_label_1
_geom_angle_atom_site_label_2
_geom_angle_atom_site_label_3
_geom_angle_site_symmetry_1
_geom_angle_site_symmetry_3
_geom_angle
_geom_angle_publ_flag
C7 N1 C1 . . 128.4(3) ?
C7 N1 H1N . . 115.8 ?
C1 N1 H1N . . 115.8 ?
C6 C1 C2 . . 120.2(4) ?
C6 C1 N1 . . 125.2(4) ?
C2 C1 N1 . . 114.5(3) ?
C1 C2 C3 . . 119.5(4) ?
C1 C2 H2 . . 120.3 ?
C3 C2 H2 . . 120.3 ?
C4 C3 C2 . . 119.7(4) ?
C4 C3 C9 . . 123.2(4) ?
C2 C3 C9 . . 117.1(4) ?
C3 C4 C5 . . 121.8(5) ?
C3 C4 H4 . . 119.1 ?
C5 C4 H4 . . 119.1 ?
C4 C5 C6 . . 119.6(4) ?
C4 C5 C10 . . 122.9(4) ?
C6 C5 C10 . . 117.5(4) ?
C1 C6 C5 . . 119.2(4) ?
C1 C6 H6 . . 120.4 ?
C5 C6 H6 . . 120.4 ?
O1 C7 N1 . . 125.5(4) ?
O1 C7 C8 . . 119.6(3) ?
N1 C7 C8 . . 114.9(3) ?
C7 C8 Cl1 . . 110.2(3) ?
C7 C8 H8A . . 109.6 ?
Cl1 C8 H8A . . 109.6 ?
C7 C8 H8B . . 109.6 ?
Cl1 C8 H8B . . 109.6 ?
H8A C8 H8B . . 108.1 ?
C3 C9 H9A . . 109.5 ?
C3 C9 H9B . . 109.5 ?
H9A C9 H9B . . 109.5 ?
C3 C9 H9C . . 109.5 ?
H9A C9 H9C . . 109.5 ?
H9B C9 H9C . . 109.5 ?
C5 C10 H10A . . 109.5 ?
C5 C10 H10B . . 109.5 ?
H10A C10 H10B . . 109.5 ?
C5 C10 H10C . . 109.5 ?
H10A C10 H10C . . 109.5 ?
H10B C10 H10C . . 109.5 ?
C17 N2 C11 . . 128.9(3) ?
C17 N2 H2N . . 115.6 ?
C11 N2 H2N . . 115.6 ?
C16 C11 C12 . . 120.2(4) ?
C16 C11 N2 . . 124.3(3) ?
C12 C11 N2 . . 115.4(3) ?
C11 C12 C13 . . 119.9(4) ?
C11 C12 H12 . . 120.1 ?
C13 C12 H12 . . 120.1 ?
C14 C13 C12 . . 119.8(4) ?
C14 C13 C19 . . 122.5(4) ?
C12 C13 C19 . . 117.7(4) ?
C13 C14 C15 . . 120.6(4) ?
C13 C14 H14 . . 119.7 ?
C15 C14 H14 . . 119.7 ?
C14 C15 C16 . . 120.4(4) ?
C14 C15 C20 . . 122.3(4) ?
C16 C15 C20 . . 117.3(4) ?
C11 C16 C15 . . 119.0(3) ?
C11 C16 H16 . . 120.5 ?
C15 C16 H16 . . 120.5 ?
O2 C17 N2 . . 125.5(4) ?
O2 C17 C18 . . 120.7(3) ?
N2 C17 C18 . . 113.8(3) ?
C17 C18 Cl2 . . 109.4(3) ?
C17 C18 H18A . . 109.8 ?
Cl2 C18 H18A . . 109.8 ?
C17 C18 H18B . . 109.8 ?
Cl2 C18 H18B . . 109.8 ?
H18A C18 H18B . . 108.2 ?
C13 C19 H19A . . 109.5 ?
C13 C19 H19B . . 109.5 ?
H19A C19 H19B . . 109.5 ?
C13 C19 H19C . . 109.5 ?
H19A C19 H19C . . 109.5 ?
H19B C19 H19C . . 109.5 ?
C15 C20 H20A . . 109.5 ?
C15 C20 H20B . . 109.5 ?
H20A C20 H20B . . 109.5 ?
C15 C20 H20C . . 109.5 ?
H20A C20 H20C . . 109.5 ?
H20B C20 H20C . . 109.5 ?
C27 N3 C21 . . 129.5(3) ?
C27 N3 H3N . . 115.3 ?
C21 N3 H3N . . 115.3 ?
C26 C21 C22 . . 119.3(4) ?
C26 C21 N3 . . 124.1(4) ?
C22 C21 N3 . . 116.6(3) ?
C23 C22 C21 . . 122.5(4) ?
C23 C22 H22 . . 118.8 ?
C21 C22 H22 . . 118.8 ?
C22 C23 C24 . . 117.9(4) ?
C22 C23 C29 . . 123.2(4) ?
C24 C23 C29 . . 119.0(4) ?
C25 C24 C23 . . 121.6(4) ?
C25 C24 H24 . . 119.2 ?
C23 C24 H24 . . 119.2 ?
C26 C25 C24 . . 117.8(4) ?
C26 C25 C30 . . 123.0(4) ?
C24 C25 C30 . . 119.1(4) ?
C25 C26 C21 . . 120.9(4) ?
C25 C26 H26 . . 119.6 ?
C21 C26 H26 . . 119.6 ?
O3 C27 N3 . . 124.8(4) ?
O3 C27 C28 . . 121.5(3) ?
N3 C27 C28 . . 113.7(3) ?
C27 C28 Cl3 . . 108.2(3) ?
C27 C28 H28A . . 110.1 ?
Cl3 C28 H28A . . 110.1 ?
C27 C28 H28B . . 110.1 ?
Cl3 C28 H28B . . 110.1 ?
H28A C28 H28B . . 108.4 ?
C23 C29 H29A . . 109.5 ?
C23 C29 H29B . . 109.5 ?
H29A C29 H29B . . 109.5 ?
C23 C29 H29C . . 109.5 ?
H29A C29 H29C . . 109.5 ?
H29B C29 H29C . . 109.5 ?
C25 C30 H30A . . 109.5 ?
C25 C30 H30B . . 109.5 ?
H30A C30 H30B . . 109.5 ?
C25 C30 H30C . . 109.5 ?
H30A C30 H30C . . 109.5 ?
H30B C30 H30C . . 109.5 ?
C37 N4 C31 . . 129.7(3) ?
C37 N4 H4N . . 115.1 ?
C31 N4 H4N . . 115.1 ?
C36 C31 C32 . . 118.8(4) ?
C36 C31 N4 . . 125.3(4) ?
C32 C31 N4 . . 115.7(3) ?
C33 C32 C31 . . 122.9(4) ?
C33 C32 H32 . . 118.5 ?
C31 C32 H32 . . 118.5 ?
C32 C33 C34 . . 117.3(4) ?
C32 C33 C39 . . 123.2(4) ?
C34 C33 C39 . . 119.5(4) ?
C33 C34 C35 . . 121.5(4) ?
C33 C34 H34 . . 119.3 ?
C35 C34 H34 . . 119.3 ?
C36 C35 C34 . . 118.5(4) ?
C36 C35 C40 . . 122.8(4) ?
C34 C35 C40 . . 118.7(4) ?
C35 C36 C31 . . 121.0(4) ?
C35 C36 H36 . . 119.5 ?
C31 C36 H36 . . 119.5 ?
O4 C37 N4 . . 124.4(4) ?
O4 C37 C38 . . 120.5(3) ?
N4 C37 C38 . . 115.1(3) ?
C37 C38 Cl4 . . 109.8(3) ?
C37 C38 H38A . . 109.7 ?
Cl4 C38 H38A . . 109.7 ?
C37 C38 H38B . . 109.7 ?
Cl4 C38 H38B . . 109.7 ?
H38A C38 H38B . . 108.2 ?
C33 C39 H39A . . 109.5 ?
C33 C39 H39B . . 109.5 ?
H39A C39 H39B . . 109.5 ?
C33 C39 H39C . . 109.5 ?
H39A C39 H39C . . 109.5 ?
H39B C39 H39C . . 109.5 ?
C35 C40 H40A . . 109.5 ?
C35 C40 H40B . . 109.5 ?
H40A C40 H40B . . 109.5 ?
C35 C40 H40C . . 109.5 ?
H40A C40 H40C . . 109.5 ?
H40B C40 H40C . . 109.5 ?

loop_
_geom_bond_atom_site_label_1
_geom_bond_atom_site_label_2
_geom_bond_site_symmetry_2
_geom_bond_distance
_geom_bond_publ_flag
Cl1 C8 . 1.761(5) ?
O1 C7 . 1.239(4) ?
N1 C7 . 1.314(5) ?
N1 C1 . 1.433(5) ?
N1 H1N . 0.8600 ?
C1 C6 . 1.381(5) ?
C1 C2 . 1.382(5) ?
C2 C3 . 1.405(6) ?
C2 H2 . 0.9300 ?
C3 C4 . 1.351(6) ?
C3 C9 . 1.540(6) ?
C4 C5 . 1.360(6) ?
C4 H4 . 0.9300 ?
C5 C6 . 1.410(6) ?
C5 C10 . 1.549(6) ?
C6 H6 . 0.9300 ?
C7 C8 . 1.501(6) ?
C8 H8A . 0.9700 ?
C8 H8B . 0.9700 ?
C9 H9A . 0.9600 ?
C9 H9B . 0.9600 ?
C9 H9C . 0.9600 ?
C10 H10A . 0.9600 ?
C10 H10B . 0.9600 ?
C10 H10C . 0.9600 ?
Cl2 C18 . 1.770(5) ?
O2 C17 . 1.220(4) ?
N2 C17 . 1.338(4) ?
N2 C11 . 1.418(5) ?
N2 H2N . 0.8600 ?
C11 C16 . 1.377(5) ?
C11 C12 . 1.386(5) ?
C12 C13 . 1.397(6) ?
C12 H12 . 0.9300 ?
C13 C14 . 1.366(6) ?
C13 C19 . 1.549(6) ?
C14 C15 . 1.367(5) ?
C14 H14 . 0.9300 ?
C15 C16 . 1.407(5) ?
C15 C20 . 1.534(5) ?
C16 H16 . 0.9300 ?
C17 C18 . 1.500(6) ?
C18 H18A . 0.9700 ?
C18 H18B . 0.9700 ?
C19 H19A . 0.9600 ?
C19 H19B . 0.9600 ?
C19 H19C . 0.9600 ?
C20 H20A . 0.9600 ?
C20 H20B . 0.9600 ?
C20 H20C . 0.9600 ?
Cl3 C28 . 1.778(6) ?
O3 C27 . 1.212(4) ?
N3 C27 . 1.346(4) ?
N3 C21 . 1.407(5) ?
N3 H3N . 0.8600 ?
C21 C26 . 1.394(5) ?
C21 C22 . 1.393(5) ?
C22 C23 . 1.350(6) ?
C22 H22 . 0.9300 ?
C23 C24 . 1.413(6) ?
C23 C29 . 1.476(6) ?
C24 C25 . 1.413(6) ?
C24 H24 . 0.9300 ?
C25 C26 . 1.385(6) ?
C25 C30 . 1.469(6) ?
C26 H26 . 0.9300 ?
C27 C28 . 1.519(6) ?
C28 H28A . 0.9700 ?
C28 H28B . 0.9700 ?
C29 H29A . 0.9600 ?
C29 H29B . 0.9600 ?
C29 H29C . 0.9600 ?
C30 H30A . 0.9600 ?
C30 H30B . 0.9600 ?
C30 H30C . 0.9600 ?
Cl4 C38 . 1.768(6) ?
O4 C37 . 1.230(3) ?
N4 C37 . 1.339(4) ?
N4 C31 . 1.409(5) ?
N4 H4N . 0.8600 ?
C31 C36 . 1.393(5) ?
C31 C32 . 1.396(5) ?
C32 C33 . 1.356(6) ?
C32 H32 . 0.9300 ?
C33 C34 . 1.409(6) ?
C33 C39 . 1.466(6) ?
C34 C35 . 1.418(6) ?
C34 H34 . 0.9300 ?
C35 C36 . 1.367(6) ?
C35 C40 . 1.479(5) ?
C36 H36 . 0.9300 ?
C37 C38 . 1.493(6) ?
C38 H38A . 0.9700 ?
C38 H38B . 0.9700 ?
C39 H39A . 0.9600 ?
C39 H39B . 0.9600 ?
C39 H39C . 0.9600 ?
C40 H40A . 0.9600 ?
C40 H40B . 0.9600 ?
C40 H40C . 0.9600 ?

loop_
_geom_hbond_atom_site_label_D
_geom_hbond_atom_site_label_H
_geom_hbond_atom_site_label_A
_geom_hbond_site_symmetry_A
_geom_hbond_distance_DH
_geom_hbond_distance_HA
_geom_hbond_distance_DA
_geom_hbond_angle_DHA
N1 H1N O4 2_565 0.86 2.14 2.983(4) 168
N2 H2N O3 3 0.86 2.12 2.975(4) 171
N3 H3N O2 3_554 0.86 2.15 3.000(4) 170
N4 H4N O1 2_554 0.86 2.13 2.987(4) 172

loop_
_geom_torsion_atom_site_label_1
_geom_torsion_atom_site_label_2
_geom_torsion_atom_site_label_3
_geom_torsion_atom_site_label_4
_geom_torsion_site_symmetry_1
_geom_torsion_site_symmetry_2
_geom_torsion_site_symmetry_3
_geom_torsion_site_symmetry_4
_geom_torsion
_geom_torsion_publ_flag
C7 N1 C1 C6 . . . . 5.1(8) ?
C7 N1 C1 C2 . . . . -178.9(4) ?
C6 C1 C2 C3 . . . . -1.4(7) ?
N1 C1 C2 C3 . . . . -177.6(4) ?
C1 C2 C3 C4 . . . . 1.7(7) ?
C1 C2 C3 C9 . . . . -179.1(5) ?
C2 C3 C4 C5 . . . . -2.7(8) ?
C9 C3 C4 C5 . . . . 178.2(5) ?
C3 C4 C5 C6 . . . . 3.2(8) ?
C3 C4 C5 C10 . . . . -177.4(5) ?
C2 C1 C6 C5 . . . . 1.9(7) ?
N1 C1 C6 C5 . . . . 177.7(4) ?
C4 C5 C6 C1 . . . . -2.7(7) ?
C10 C5 C6 C1 . . . . 177.8(5) ?
C1 N1 C7 O1 . . . . -0.7(7) ?
C1 N1 C7 C8 . . . . 178.9(5) ?
O1 C7 C8 Cl1 . . . . 77.7(4) ?
N1 C7 C8 Cl1 . . . . -102.0(3) ?
C17 N2 C11 C16 . . . . 6.3(7) ?
C17 N2 C11 C12 . . . . -177.3(4) ?
C16 C11 C12 C13 . . . . -1.7(7) ?
N2 C11 C12 C13 . . . . -178.2(4) ?
C11 C12 C13 C14 . . . . 1.5(7) ?
C11 C12 C13 C19 . . . . -179.6(5) ?
C12 C13 C14 C15 . . . . -1.6(8) ?
C19 C13 C14 C15 . . . . 179.5(5) ?
C13 C14 C15 C16 . . . . 2.0(8) ?
C13 C14 C15 C20 . . . . -178.4(5) ?
C12 C11 C16 C15 . . . . 2.0(7) ?
N2 C11 C16 C15 . . . . 178.2(4) ?
C14 C15 C16 C11 . . . . -2.2(7) ?
C20 C15 C16 C11 . . . . 178.2(5) ?
C11 N2 C17 O2 . . . . -0.7(7) ?
C11 N2 C17 C18 . . . . 179.7(4) ?
O2 C17 C18 Cl2 . . . . 73.2(4) ?
N2 C17 C18 Cl2 . . . . -107.1(3) ?
C27 N3 C21 C26 . . . . -2.7(8) ?
C27 N3 C21 C22 . . . . 175.1(4) ?
C26 C21 C22 C23 . . . . -1.0(7) ?
N3 C21 C22 C23 . . . . -178.9(4) ?
C21 C22 C23 C24 . . . . 1.4(7) ?
C21 C22 C23 C29 . . . . -178.7(5) ?
C22 C23 C24 C25 . . . . -0.9(8) ?
C29 C23 C24 C25 . . . . 179.1(5) ?
C23 C24 C25 C26 . . . . 0.1(8) ?
C23 C24 C25 C30 . . . . 179.9(5) ?
C24 C25 C26 C21 . . . . 0.3(7) ?
C30 C25 C26 C21 . . . . -179.6(5) ?
C22 C21 C26 C25 . . . . 0.1(7) ?
N3 C21 C26 C25 . . . . 177.9(5) ?
C21 N3 C27 O3 . . . . -1.1(7) ?
C21 N3 C27 C28 . . . . 177.6(5) ?
O3 C27 C28 Cl3 . . . . -74.7(5) ?
N3 C27 C28 Cl3 . . . . 106.6(4) ?
C37 N4 C31 C36 . . . . -0.8(8) ?
C37 N4 C31 C32 . . . . -175.9(4) ?
C36 C31 C32 C33 . . . . 2.7(7) ?
N4 C31 C32 C33 . . . . 178.2(4) ?
C31 C32 C33 C34 . . . . -1.9(7) ?
C31 C32 C33 C39 . . . . 179.1(5) ?
C32 C33 C34 C35 . . . . 0.6(8) ?
C39 C33 C34 C35 . . . . 179.7(4) ?
C33 C34 C35 C36 . . . . -0.3(8) ?
C33 C34 C35 C40 . . . . -179.6(4) ?
C34 C35 C36 C31 . . . . 1.1(7) ?
C40 C35 C36 C31 . . . . -179.6(5) ?
C32 C31 C36 C35 . . . . -2.3(7) ?
N4 C31 C36 C35 . . . . -177.3(4) ?
C31 N4 C37 O4 . . . . 2.2(7) ?
C31 N4 C37 C38 . . . . -177.3(5) ?
O4 C37 C38 Cl4 . . . . 72.7(5) ?
N4 C37 C38 Cl4 . . . . -107.9(3) ?
